data_7062550
loop_
_publ_author_name
'Palab\?iy\?ik, Duygu'
'Mutlu Balc\?i, Ceylan'
'T\"umay, S\"ureyya O\(guz'
'Be\,sli, Serap'

_publ_section_title
;
 Designing inorganic--organic hybrid molecules based on
 carbazole/indole-appended cyclotriphosphazenes and the investigation of
 their photophysical properties
;
_journal_issue 29
_journal_name_full 'New Journal of Chemistry'
_journal_page_first 13866
_journal_page_last 13879
_journal_paper_doi 10.1039/D3NJ01956J
_journal_volume 47
_journal_year 2023
_chemical_formula_moiety 'C42 H36 Cl3 N6 O3 P3'
_chemical_formula_sum 'C42 H36 Cl3 N6 O3 P3'
_chemical_formula_weight 872.03
_space_group_crystal_system monoclinic
_space_group_IT_number 14
_space_group_name_Hall '-P 2ybc'
_space_group_name_H-M_alt 'P 1 21/c 1'
_atom_sites_solution_hydrogens geom
_atom_sites_solution_primary dual
_audit_creation_date 2023-06-05
_audit_creation_method
;
Olex2 1.3
(compiled 2020.11.12 svn.r5f609507 for OlexSys, GUI svn.r6408)
;
_audit_update_record
;
2023-06-05 deposited with the CCDC.	2023-06-21 downloaded from the CCDC.
;
_cell_angle_alpha 90
_cell_angle_beta 107.289(4)
_cell_angle_gamma 90
_cell_formula_units_Z 4
_cell_length_a 21.743(4)
_cell_length_b 11.673(2)
_cell_length_c 16.814(3)
_cell_measurement_reflns_used 1472
_cell_measurement_temperature 172.99
_cell_measurement_theta_max 18.71
_cell_measurement_theta_min 2.43
_cell_volume 4074.7(13)
_computing_cell_refinement 'SAINT V8.40A (Bruker, 2019)'
_computing_data_collection 'Bruker Instrument Service v2013.12.0.0 (Bruker AXS)'
_computing_data_reduction 'SAINT V8.40A (Bruker, 2019)'
_computing_molecular_graphics 'Olex2 1.3 (Dolomanov et al., 2009)'
_computing_publication_material 'Olex2 1.3 (Dolomanov et al., 2009)'
_computing_structure_refinement 'XL  (Sheldrick, 2008)'
_computing_structure_solution 'SHELXT 2014/5 (Sheldrick, 2014)'
_diffrn_ambient_temperature 172.99
_diffrn_measured_fraction_theta_full 0.998
_diffrn_measured_fraction_theta_max 0.996
_diffrn_measurement_device_type 'Bruker APEX II QUAZAR three-circle diffractometer'
_diffrn_measurement_method '\f and \w scans'
_diffrn_radiation_type MoK\a
_diffrn_radiation_wavelength 0.71073
_diffrn_reflns_av_R_equivalents 0.1617
_diffrn_reflns_av_unetI/netI 0.1687
_diffrn_reflns_Laue_measured_fraction_full 0.998
_diffrn_reflns_Laue_measured_fraction_max 0.996
_diffrn_reflns_limit_h_max 27
_diffrn_reflns_limit_h_min -28
_diffrn_reflns_limit_k_max 15
_diffrn_reflns_limit_k_min -15
_diffrn_reflns_limit_l_max 21
_diffrn_reflns_limit_l_min -21
_diffrn_reflns_number 41764
_diffrn_reflns_point_group_measured_fraction_full 0.998
_diffrn_reflns_point_group_measured_fraction_max 0.996
_diffrn_reflns_theta_full 25.242
_diffrn_reflns_theta_max 27.519
_diffrn_reflns_theta_min 1.962
_diffrn_source_current 1.0
_diffrn_source_power 0.05
_diffrn_source_voltage 50.0
_diffrn_standards_number 0
_exptl_absorpt_coefficient_mu 0.391
_exptl_absorpt_correction_T_max 0.7336
_exptl_absorpt_correction_T_min 0.6316
_exptl_absorpt_correction_type none
_exptl_absorpt_process_details
;
SADABS-2016/2 (Bruker,2016/2) was used for absorption correction.
wR2(int) was 0.1289 before and 0.0627 after correction.
The Ratio of minimum to maximum transmission is 0.8610.
The \l/2 correction factor is Not present.
;
_exptl_crystal_colour colourless
_exptl_crystal_colour_primary colourless
_exptl_crystal_density_diffrn 1.422
_exptl_crystal_description needle
_exptl_crystal_F_000 1800
_exptl_crystal_size_max 0.184
_exptl_crystal_size_mid 0.084
_exptl_crystal_size_min 0.08
_refine_diff_density_max 0.978
_refine_diff_density_min -0.407
_refine_diff_density_rms 0.082
_refine_ls_extinction_coef 0.0017(4)
_refine_ls_extinction_expression Fc^*^=kFc[1+0.001xFc^2^\l^3^/sin(2\q)]^-1/4^
_refine_ls_extinction_method 'SHELXL-2017/1 (Sheldrick 2017)'
_refine_ls_goodness_of_fit_ref 0.970
_refine_ls_hydrogen_treatment constr
_refine_ls_matrix_type full
_refine_ls_number_parameters 515
_refine_ls_number_reflns 9342
_refine_ls_number_restraints 0
_refine_ls_restrained_S_all 0.970
_refine_ls_R_factor_all 0.1859
_refine_ls_R_factor_gt 0.0699
_refine_ls_shift/su_max 0.000
_refine_ls_shift/su_mean 0.000
_refine_ls_structure_factor_coef Fsqd
_refine_ls_weighting_details 'w=1/[\s^2^(Fo^2^)+(0.0812P)^2^] where P=(Fo^2^+2Fc^2^)/3'
_refine_ls_weighting_scheme calc
_refine_ls_wR_factor_gt 0.1537
_refine_ls_wR_factor_ref 0.1984
_reflns_Friedel_coverage 0.000
_reflns_number_gt 4103
_reflns_number_total 9342
_reflns_threshold_expression 'I > 2\s(I)'
_cod_data_source_file d3nj01956j2.cif
_cod_data_source_block 23gtu174_321_ekt_1_2_siviazot
_cod_depositor_comments 'Adding full bibliography for 7062549--7062550.cif.'
_cod_original_cell_volume 4074.6(14)
_cod_database_code 7062550
_shelx_shelxl_version_number 2017/1
_shelx_space_group_comment
;
The symmetry employed for this shelxl refinement is uniquely defined
by the following loop, which should always be used as a source of
symmetry information in preference to the above space-group names.
They are only intended as comments.
;
_shelx_estimated_absorpt_t_max 0.969
_shelx_estimated_absorpt_t_min 0.932
_olex2_refinement_description
;
1. Fixed Uiso
 At 1.2 times of:
  All C(H) groups, All C(H,H) groups
2.a Secondary CH2 refined with riding coordinates:
 C1(H1A,H1B), C2(H2A,H2B), C15(H15A,H15B), C16(H16A,H16B), C29(H29A,H29B),
 C30(H30A,H30B)
2.b Aromatic/amide H refined with riding coordinates:
 C4(H4), C5(H5), C6(H6), C7(H7), C10(H10), C11(H11), C12(H12), C13(H13),
 C18(H18), C19(H19), C20(H20), C21(H21), C24(H24), C25(H25), C26(H26), C27(H27),
  C32(H32), C33(H33), C34(H34), C35(H35), C38(H38), C39(H39), C40(H40), C41(H41)
;
_olex2_submission_special_instructions 'No special instructions were received'

loop_
_space_group_symop_operation_xyz
'x, y, z'
'-x, y+1/2, -z+1/2'
'-x, -y, -z'
'x, -y-1/2, z-1/2'

loop_
_atom_site_label
_atom_site_type_symbol
_atom_site_fract_x
_atom_site_fract_y
_atom_site_fract_z
_atom_site_U_iso_or_equiv
_atom_site_adp_type
_atom_site_occupancy
_atom_site_site_symmetry_order
_atom_site_calc_flag
_atom_site_refinement_flags_posn
_atom_site_refinement_flags_adp
_atom_site_refinement_flags_occupancy
_atom_site_disorder_assembly
_atom_site_disorder_group
Cl1 Cl 0.30507(8) -0.06916(13) 0.59056(11) 0.0746(5) Uani 1 1 d . . . . .
Cl2 Cl 0.22217(6) -0.16819(10) 0.77717(8) 0.0433(4) Uani 1 1 d . . . . .
Cl3 Cl 0.10070(7) -0.02762(11) 0.50407(8) 0.0530(4) Uani 1 1 d . . . . .
P1 P 0.27805(7) 0.07024(11) 0.64311(9) 0.0404(4) Uani 1 1 d . . . . .
P2 P 0.21451(6) 0.00164(10) 0.75197(8) 0.0326(3) Uani 1 1 d . . . . .
P3 P 0.14642(6) 0.07829(10) 0.59522(8) 0.0349(3) Uani 1 1 d . . . . .
O1 O 0.33200(15) 0.1593(3) 0.6455(2) 0.0469(9) Uani 1 1 d . . . . .
O2 O 0.20637(15) 0.0553(2) 0.83264(18) 0.0344(8) Uani 1 1 d . . . . .
O3 O 0.09727(16) 0.1789(3) 0.5741(2) 0.0449(9) Uani 1 1 d . . . . .
N1 N 0.27894(18) 0.0390(3) 0.7357(2) 0.0399(10) Uani 1 1 d . . . . .
N2 N 0.14900(18) 0.0219(3) 0.6812(2) 0.0365(10) Uani 1 1 d . . . . .
N3 N 0.21270(19) 0.1201(3) 0.5830(2) 0.0405(10) Uani 1 1 d . . . . .
N4 N 0.43969(19) 0.3298(3) 0.7128(3) 0.0445(11) Uani 1 1 d . . . . .
N5 N 0.26707(18) 0.2578(3) 0.9288(2) 0.0326(9) Uani 1 1 d . . . . .
N6 N 0.06176(19) 0.4059(3) 0.5105(2) 0.0391(10) Uani 1 1 d . . . . .
C1 C 0.3976(2) 0.1337(5) 0.6976(4) 0.0533(15) Uani 1 1 d . . . . .
H1A H 0.425774 0.120266 0.661941 0.064 Uiso 1 1 calc R U . . .
H1B H 0.397339 0.063258 0.730398 0.064 Uiso 1 1 calc R U . . .
C2 C 0.4228(3) 0.2316(5) 0.7551(3) 0.0544(15) Uani 1 1 d . . . . .
H2A H 0.389820 0.254966 0.781659 0.065 Uiso 1 1 calc R U . . .
H2B H 0.461426 0.206197 0.799619 0.065 Uiso 1 1 calc R U . . .
C3 C 0.4959(2) 0.3372(4) 0.6895(3) 0.0409(12) Uani 1 1 d . . . . .
C4 C 0.5476(2) 0.2639(4) 0.7074(3) 0.0476(14) Uani 1 1 d . . . . .
H4 H 0.548619 0.197660 0.740619 0.057 Uiso 1 1 calc R U . . .
C5 C 0.5978(3) 0.2882(5) 0.6762(4) 0.0563(15) Uani 1 1 d . . . . .
H5 H 0.634076 0.238698 0.688513 0.068 Uiso 1 1 calc R U . . .
C6 C 0.5962(3) 0.3838(6) 0.6273(4) 0.0637(17) Uani 1 1 d . . . . .
H6 H 0.631124 0.397878 0.605569 0.076 Uiso 1 1 calc R U . . .
C7 C 0.5451(3) 0.4594(5) 0.6091(3) 0.0584(17) Uani 1 1 d . . . . .
H7 H 0.544788 0.525376 0.575880 0.070 Uiso 1 1 calc R U . . .
C8 C 0.4930(3) 0.4358(4) 0.6414(3) 0.0443(14) Uani 1 1 d . . . . .
C9 C 0.4322(3) 0.4906(4) 0.6356(3) 0.0488(14) Uani 1 1 d . . . . .
C10 C 0.4021(3) 0.5884(5) 0.5936(4) 0.0676(19) Uani 1 1 d . . . . .
H10 H 0.422234 0.634372 0.561888 0.081 Uiso 1 1 calc R U . . .
C11 C 0.3412(4) 0.6157(5) 0.6001(4) 0.074(2) Uani 1 1 d . . . . .
H11 H 0.319845 0.682379 0.573144 0.088 Uiso 1 1 calc R U . . .
C12 C 0.3111(3) 0.5471(6) 0.6454(4) 0.077(2) Uani 1 1 d . . . . .
H12 H 0.269814 0.568377 0.648718 0.092 Uiso 1 1 calc R U . . .
C13 C 0.3398(3) 0.4493(6) 0.6854(4) 0.0652(18) Uani 1 1 d . . . . .
H13 H 0.318902 0.402378 0.715562 0.078 Uiso 1 1 calc R U . . .
C14 C 0.4007(3) 0.4217(5) 0.6798(3) 0.0479(14) Uani 1 1 d . . . . .
C15 C 0.2547(2) 0.0491(4) 0.9128(3) 0.0384(12) Uani 1 1 d . . . . .
H15A H 0.298113 0.045562 0.905228 0.046 Uiso 1 1 calc R U . . .
H15B H 0.248277 -0.020974 0.942507 0.046 Uiso 1 1 calc R U . . .
C16 C 0.2497(2) 0.1528(4) 0.9631(3) 0.0371(12) Uani 1 1 d . . . . .
H16A H 0.204978 0.159502 0.965731 0.045 Uiso 1 1 calc R U . . .
H16B H 0.278340 0.142786 1.020655 0.045 Uiso 1 1 calc R U . . .
C17 C 0.3308(2) 0.2917(4) 0.9389(3) 0.0353(12) Uani 1 1 d . . . . .
C18 C 0.3880(2) 0.2362(4) 0.9803(3) 0.0392(12) Uani 1 1 d . . . . .
H18 H 0.388020 0.164403 1.006928 0.047 Uiso 1 1 calc R U . . .
C19 C 0.4449(2) 0.2902(4) 0.9811(3) 0.0434(13) Uani 1 1 d . . . . .
H19 H 0.484771 0.254693 1.009335 0.052 Uiso 1 1 calc R U . . .
C20 C 0.4454(3) 0.3942(4) 0.9420(4) 0.0521(15) Uani 1 1 d . . . . .
H20 H 0.485405 0.427527 0.942572 0.063 Uiso 1 1 calc R U . . .
C21 C 0.3887(3) 0.4504(4) 0.9020(3) 0.0457(13) Uani 1 1 d . . . . .
H21 H 0.389466 0.522718 0.876336 0.055 Uiso 1 1 calc R U . . .
C22 C 0.3303(2) 0.3988(4) 0.9001(3) 0.0327(11) Uani 1 1 d . . . . .
C23 C 0.2625(2) 0.4309(4) 0.8654(3) 0.0352(12) Uani 1 1 d . . . . .
C24 C 0.2323(3) 0.5278(4) 0.8243(3) 0.0420(13) Uani 1 1 d . . . . .
H24 H 0.256576 0.589427 0.812139 0.050 Uiso 1 1 calc R U . . .
C25 C 0.1656(3) 0.5324(5) 0.8013(3) 0.0482(14) Uani 1 1 d . . . . .
H25 H 0.144002 0.598521 0.773764 0.058 Uiso 1 1 calc R U . . .
C26 C 0.1299(2) 0.4416(4) 0.8180(3) 0.0386(12) Uani 1 1 d . . . . .
H26 H 0.084235 0.446239 0.800203 0.046 Uiso 1 1 calc R U . . .
C27 C 0.1590(2) 0.3457(4) 0.8596(3) 0.0379(12) Uani 1 1 d . . . . .
H27 H 0.134309 0.284508 0.871462 0.046 Uiso 1 1 calc R U . . .
C28 C 0.2257(2) 0.3413(4) 0.8837(3) 0.0337(11) Uani 1 1 d . . . . .
C29 C 0.1075(3) 0.2787(4) 0.6289(3) 0.0435(13) Uani 1 1 d . . . . .
H29A H 0.150402 0.312849 0.635154 0.052 Uiso 1 1 calc R U . . .
H29B H 0.104846 0.256935 0.684640 0.052 Uiso 1 1 calc R U . . .
C30 C 0.0554(3) 0.3613(4) 0.5880(3) 0.0463(14) Uani 1 1 d . . . . .
H30A H 0.013209 0.322598 0.577022 0.056 Uiso 1 1 calc R U . . .
H30B H 0.056306 0.425829 0.626575 0.056 Uiso 1 1 calc R U . . .
C31 C 0.0947(2) 0.5057(4) 0.5038(3) 0.0389(12) Uani 1 1 d . . . . .
C32 C 0.1273(3) 0.5836(4) 0.5646(3) 0.0467(14) Uani 1 1 d . . . . .
H32 H 0.130664 0.571624 0.621624 0.056 Uiso 1 1 calc R U . . .
C33 C 0.1542(3) 0.6776(4) 0.5398(4) 0.0503(15) Uani 1 1 d . . . . .
H33 H 0.177179 0.730894 0.580530 0.060 Uiso 1 1 calc R U . . .
C34 C 0.1490(2) 0.6974(4) 0.4565(3) 0.0468(14) Uani 1 1 d . . . . .
H34 H 0.167686 0.764283 0.441171 0.056 Uiso 1 1 calc R U . . .
C35 C 0.1172(2) 0.6211(4) 0.3964(3) 0.0419(13) Uani 1 1 d . . . . .
H35 H 0.113642 0.635222 0.339597 0.050 Uiso 1 1 calc R U . . .
C36 C 0.0898(2) 0.5219(4) 0.4191(3) 0.0334(11) Uani 1 1 d . . . . .
C37 C 0.0521(2) 0.4287(4) 0.3736(3) 0.0343(11) Uani 1 1 d . . . . .
C38 C 0.0315(2) 0.4001(4) 0.2890(3) 0.0394(12) Uani 1 1 d . . . . .
H38 H 0.042828 0.446001 0.248855 0.047 Uiso 1 1 calc R U . . .
C39 C -0.0059(2) 0.3027(5) 0.2655(3) 0.0488(14) Uani 1 1 d . . . . .
H39 H -0.020728 0.281626 0.208433 0.059 Uiso 1 1 calc R U . . .
C40 C -0.0222(2) 0.2350(4) 0.3249(4) 0.0484(14) Uani 1 1 d . . . . .
H40 H -0.048387 0.169190 0.307062 0.058 Uiso 1 1 calc R U . . .
C41 C -0.0016(2) 0.2606(4) 0.4076(4) 0.0467(14) Uani 1 1 d . . . . .
H41 H -0.012339 0.213317 0.447470 0.056 Uiso 1 1 calc R U . . .
C42 C 0.0357(2) 0.3586(4) 0.4316(3) 0.0374(12) Uani 1 1 d . . . . .

loop_
_atom_site_aniso_label
_atom_site_aniso_U_11
_atom_site_aniso_U_22
_atom_site_aniso_U_33
_atom_site_aniso_U_23
_atom_site_aniso_U_13
_atom_site_aniso_U_12
Cl1 0.0854(12) 0.0561(9) 0.0862(12) -0.0161(9) 0.0314(10) 0.0150(9)
Cl2 0.0507(8) 0.0295(6) 0.0520(8) 0.0074(6) 0.0188(7) 0.0076(6)
Cl3 0.0709(10) 0.0407(7) 0.0422(8) -0.0059(6) 0.0088(7) -0.0071(7)
P1 0.0475(9) 0.0351(7) 0.0406(8) 0.0057(6) 0.0160(7) -0.0006(6)
P2 0.0361(7) 0.0305(6) 0.0311(7) 0.0080(5) 0.0099(6) 0.0030(6)
P3 0.0403(8) 0.0292(6) 0.0317(7) 0.0028(6) 0.0051(6) 0.0052(6)
O1 0.039(2) 0.046(2) 0.054(2) 0.0178(18) 0.0122(18) -0.0026(17)
O2 0.0401(19) 0.0324(17) 0.0277(18) 0.0041(14) 0.0056(15) 0.0029(15)
O3 0.054(2) 0.0332(19) 0.0351(19) -0.0008(15) -0.0060(17) 0.0145(16)
N1 0.035(2) 0.044(2) 0.037(2) 0.0108(19) 0.006(2) 0.0039(19)
N2 0.037(2) 0.040(2) 0.033(2) 0.0078(19) 0.0108(19) 0.0042(19)
N3 0.048(3) 0.036(2) 0.033(2) 0.0109(19) 0.005(2) 0.003(2)
N4 0.038(3) 0.047(3) 0.045(3) 0.005(2) 0.008(2) -0.002(2)
N5 0.044(2) 0.0230(19) 0.032(2) 0.0024(17) 0.0122(19) -0.0033(18)
N6 0.043(3) 0.041(2) 0.035(2) 0.007(2) 0.014(2) 0.016(2)
C1 0.043(3) 0.054(3) 0.068(4) 0.018(3) 0.024(3) 0.001(3)
C2 0.044(3) 0.076(4) 0.042(3) 0.018(3) 0.012(3) 0.001(3)
C3 0.041(3) 0.042(3) 0.035(3) 0.001(2) 0.004(2) -0.008(3)
C4 0.042(3) 0.049(3) 0.047(3) 0.009(3) 0.005(3) -0.008(3)
C5 0.033(3) 0.065(4) 0.063(4) -0.001(3) 0.004(3) -0.006(3)
C6 0.056(4) 0.078(4) 0.054(4) 0.002(3) 0.013(3) -0.028(4)
C7 0.069(4) 0.049(3) 0.044(4) 0.003(3) -0.003(3) -0.029(3)
C8 0.051(3) 0.038(3) 0.033(3) -0.001(2) -0.004(3) -0.017(3)
C9 0.059(4) 0.033(3) 0.040(3) -0.011(2) -0.006(3) 0.001(3)
C10 0.086(5) 0.044(3) 0.050(4) -0.008(3) -0.015(3) 0.001(3)
C11 0.096(6) 0.045(4) 0.053(4) -0.014(3) -0.019(4) 0.020(4)
C12 0.074(5) 0.085(5) 0.054(4) -0.020(4) -0.009(4) 0.032(4)
C13 0.054(4) 0.085(5) 0.045(4) -0.015(3) -0.004(3) 0.007(3)
C14 0.046(3) 0.057(3) 0.031(3) -0.005(3) -0.002(3) 0.000(3)
C15 0.045(3) 0.030(3) 0.035(3) 0.006(2) 0.004(2) -0.004(2)
C16 0.048(3) 0.034(3) 0.030(3) 0.004(2) 0.012(2) -0.003(2)
C17 0.045(3) 0.026(2) 0.033(3) -0.004(2) 0.008(2) -0.002(2)
C18 0.045(3) 0.037(3) 0.030(3) -0.002(2) 0.003(2) 0.006(2)
C19 0.036(3) 0.044(3) 0.042(3) -0.008(2) -0.001(2) 0.003(3)
C20 0.042(3) 0.049(3) 0.060(4) -0.014(3) 0.007(3) -0.009(3)
C21 0.050(3) 0.033(3) 0.050(3) 0.001(2) 0.009(3) -0.009(3)
C22 0.040(3) 0.024(2) 0.031(3) -0.002(2) 0.006(2) -0.004(2)
C23 0.045(3) 0.030(3) 0.028(3) 0.002(2) 0.008(2) 0.001(2)
C24 0.054(4) 0.029(3) 0.046(3) 0.009(2) 0.019(3) 0.001(2)
C25 0.057(4) 0.049(3) 0.037(3) -0.001(3) 0.011(3) 0.018(3)
C26 0.038(3) 0.039(3) 0.038(3) 0.002(2) 0.012(2) 0.008(2)
C27 0.044(3) 0.039(3) 0.033(3) -0.002(2) 0.015(2) 0.000(2)
C28 0.045(3) 0.028(2) 0.028(3) -0.001(2) 0.009(2) 0.000(2)
C29 0.058(3) 0.036(3) 0.037(3) 0.002(2) 0.014(3) 0.015(3)
C30 0.056(3) 0.043(3) 0.047(3) 0.012(3) 0.027(3) 0.024(3)
C31 0.040(3) 0.037(3) 0.040(3) 0.006(2) 0.012(2) 0.020(2)
C32 0.060(4) 0.045(3) 0.032(3) -0.002(3) 0.009(3) 0.017(3)
C33 0.052(3) 0.035(3) 0.057(4) -0.008(3) 0.005(3) 0.010(3)
C34 0.050(3) 0.038(3) 0.057(4) 0.003(3) 0.022(3) 0.004(3)
C35 0.043(3) 0.040(3) 0.043(3) 0.006(3) 0.014(3) 0.012(3)
C36 0.030(3) 0.034(3) 0.036(3) 0.003(2) 0.010(2) 0.013(2)
C37 0.027(3) 0.036(3) 0.039(3) 0.005(2) 0.008(2) 0.008(2)
C38 0.039(3) 0.045(3) 0.034(3) 0.002(2) 0.011(2) 0.010(2)
C39 0.045(3) 0.060(4) 0.039(3) -0.005(3) 0.008(3) 0.006(3)
C40 0.034(3) 0.041(3) 0.064(4) 0.000(3) 0.005(3) 0.005(2)
C41 0.036(3) 0.045(3) 0.059(4) 0.011(3) 0.014(3) 0.009(3)
C42 0.036(3) 0.034(3) 0.042(3) 0.012(2) 0.012(2) 0.016(2)

loop_
_atom_type_symbol
_atom_type_description
_atom_type_scat_dispersion_real
_atom_type_scat_dispersion_imag
_atom_type_scat_source
C C 0.0033 0.0016 'International Tables Vol C Tables 4.2.6.8 and 6.1.1.4'
H H 0.0000 0.0000 'International Tables Vol C Tables 4.2.6.8 and 6.1.1.4'
Cl Cl 0.1484 0.1585 'International Tables Vol C Tables 4.2.6.8 and 6.1.1.4'
N N 0.0061 0.0033 'International Tables Vol C Tables 4.2.6.8 and 6.1.1.4'
O O 0.0106 0.0060 'International Tables Vol C Tables 4.2.6.8 and 6.1.1.4'
P P 0.1023 0.0942 'International Tables Vol C Tables 4.2.6.8 and 6.1.1.4'

loop_
_exptl_crystal_face_index_h
_exptl_crystal_face_index_k
_exptl_crystal_face_index_l
_exptl_crystal_face_perp_dist
-1.00 -1.00 2.00 0.0590
3.00 -1.00 1.00 0.0360
-3.00 1.00 -1.00 0.0180
-2.00 3.00 -2.00 0.0400
0.00 1.00 0.00 0.0420
-3.00 0.00 1.00 0.0540
-2.00 3.00 2.00 0.0560
3.00 0.00 -1.00 0.0790
3.00 3.00 1.00 0.0550
-3.00 -1.00 -1.00 0.0180
3.00 -1.00 -1.00 0.0600
3.00 0.00 1.00 0.0400
2.00 1.00 -2.00 0.0820
-3.00 1.00 3.00 0.0670

loop_
_geom_angle_atom_site_label_1
_geom_angle_atom_site_label_2
_geom_angle_atom_site_label_3
_geom_angle
_geom_angle_site_symmetry_1
_geom_angle_site_symmetry_3
_geom_angle_publ_flag
O1 P1 Cl1 103.55(15) . . ?
O1 P1 N1 109.7(2) . . ?
O1 P1 N3 107.2(2) . . ?
N1 P1 Cl1 108.79(17) . . ?
N3 P1 Cl1 109.75(17) . . ?
N3 P1 N1 117.0(2) . . ?
O2 P2 Cl2 103.64(12) . . ?
O2 P2 N1 112.4(2) . . ?
O2 P2 N2 106.65(19) . . ?
N1 P2 Cl2 106.68(16) . . ?
N1 P2 N2 118.7(2) . . ?
N2 P2 Cl2 107.71(16) . . ?
O3 P3 Cl3 98.14(14) . . ?
O3 P3 N2 111.1(2) . . ?
O3 P3 N3 109.0(2) . . ?
N2 P3 Cl3 108.72(16) . . ?
N2 P3 N3 117.4(2) . . ?
N3 P3 Cl3 110.80(16) . . ?
C1 O1 P1 118.0(3) . . ?
C15 O2 P2 123.8(3) . . ?
C29 O3 P3 119.5(3) . . ?
P2 N1 P1 118.9(2) . . ?
P3 N2 P2 122.2(2) . . ?
P1 N3 P3 118.6(2) . . ?
C3 N4 C2 123.9(4) . . ?
C14 N4 C2 126.6(4) . . ?
C14 N4 C3 109.0(4) . . ?
C17 N5 C16 123.7(4) . . ?
C28 N5 C16 127.4(4) . . ?
C28 N5 C17 108.9(4) . . ?
C31 N6 C30 124.4(4) . . ?
C31 N6 C42 109.2(4) . . ?
C42 N6 C30 126.4(4) . . ?
O1 C1 H1A 109.7 . . ?
O1 C1 H1B 109.7 . . ?
O1 C1 C2 109.6(4) . . ?
H1A C1 H1B 108.2 . . ?
C2 C1 H1A 109.7 . . ?
C2 C1 H1B 109.7 . . ?
N4 C2 C1 112.7(4) . . ?
N4 C2 H2A 109.0 . . ?
N4 C2 H2B 109.0 . . ?
C1 C2 H2A 109.0 . . ?
C1 C2 H2B 109.0 . . ?
H2A C2 H2B 107.8 . . ?
N4 C3 C8 108.8(5) . . ?
C4 C3 N4 129.0(5) . . ?
C4 C3 C8 122.2(5) . . ?
C3 C4 H4 120.7 . . ?
C3 C4 C5 118.7(5) . . ?
C5 C4 H4 120.7 . . ?
C4 C5 H5 119.6 . . ?
C4 C5 C6 120.8(6) . . ?
C6 C5 H5 119.6 . . ?
C5 C6 H6 119.2 . . ?
C7 C6 C5 121.7(6) . . ?
C7 C6 H6 119.2 . . ?
C6 C7 H7 120.9 . . ?
C6 C7 C8 118.2(5) . . ?
C8 C7 H7 120.9 . . ?
C3 C8 C7 118.5(5) . . ?
C3 C8 C9 106.6(5) . . ?
C7 C8 C9 134.9(5) . . ?
C10 C9 C8 132.5(6) . . ?
C10 C9 C14 120.5(6) . . ?
C14 C9 C8 106.9(5) . . ?
C9 C10 H10 121.4 . . ?
C11 C10 C9 117.2(6) . . ?
C11 C10 H10 121.4 . . ?
C10 C11 H11 119.3 . . ?
C12 C11 C10 121.4(6) . . ?
C12 C11 H11 119.3 . . ?
C11 C12 H12 119.2 . . ?
C13 C12 C11 121.7(7) . . ?
C13 C12 H12 119.2 . . ?
C12 C13 H13 121.3 . . ?
C12 C13 C14 117.5(7) . . ?
C14 C13 H13 121.3 . . ?
N4 C14 C9 108.7(5) . . ?
N4 C14 C13 129.6(6) . . ?
C13 C14 C9 121.7(6) . . ?
O2 C15 H15A 109.8 . . ?
O2 C15 H15B 109.8 . . ?
O2 C15 C16 109.4(4) . . ?
H15A C15 H15B 108.2 . . ?
C16 C15 H15A 109.8 . . ?
C16 C15 H15B 109.8 . . ?
N5 C16 C15 112.8(4) . . ?
N5 C16 H16A 109.0 . . ?
N5 C16 H16B 109.0 . . ?
C15 C16 H16A 109.0 . . ?
C15 C16 H16B 109.0 . . ?
H16A C16 H16B 107.8 . . ?
N5 C17 C22 108.9(4) . . ?
C18 C17 N5 129.3(4) . . ?
C18 C17 C22 121.8(4) . . ?
C17 C18 H18 121.4 . . ?
C19 C18 C17 117.2(5) . . ?
C19 C18 H18 121.4 . . ?
C18 C19 H19 119.1 . . ?
C20 C19 C18 121.9(5) . . ?
C20 C19 H19 119.1 . . ?
C19 C20 H20 119.4 . . ?
C21 C20 C19 121.1(5) . . ?
C21 C20 H20 119.4 . . ?
C20 C21 H21 120.7 . . ?
C20 C21 C22 118.6(5) . . ?
C22 C21 H21 120.7 . . ?
C17 C22 C23 106.3(4) . . ?
C21 C22 C17 119.3(4) . . ?
C21 C22 C23 134.4(4) . . ?
C24 C23 C22 132.9(5) . . ?
C24 C23 C28 120.1(5) . . ?
C28 C23 C22 107.0(4) . . ?
C23 C24 H24 120.9 . . ?
C23 C24 C25 118.2(5) . . ?
C25 C24 H24 120.9 . . ?
C24 C25 H25 119.5 . . ?
C24 C25 C26 121.0(5) . . ?
C26 C25 H25 119.5 . . ?
C25 C26 H26 119.2 . . ?
C27 C26 C25 121.6(5) . . ?
C27 C26 H26 119.2 . . ?
C26 C27 H27 121.2 . . ?
C26 C27 C28 117.6(5) . . ?
C28 C27 H27 121.2 . . ?
N5 C28 C23 108.9(4) . . ?
C27 C28 N5 129.5(4) . . ?
C27 C28 C23 121.5(4) . . ?
O3 C29 H29A 110.6 . . ?
O3 C29 H29B 110.6 . . ?
O3 C29 C30 105.8(4) . . ?
H29A C29 H29B 108.7 . . ?
C30 C29 H29A 110.6 . . ?
C30 C29 H29B 110.6 . . ?
N6 C30 C29 112.6(4) . . ?
N6 C30 H30A 109.1 . . ?
N6 C30 H30B 109.1 . . ?
C29 C30 H30A 109.1 . . ?
C29 C30 H30B 109.1 . . ?
H30A C30 H30B 107.8 . . ?
N6 C31 C32 130.5(5) . . ?
N6 C31 C36 108.0(4) . . ?
C32 C31 C36 121.5(5) . . ?
C31 C32 H32 121.0 . . ?
C33 C32 C31 118.1(5) . . ?
C33 C32 H32 121.0 . . ?
C32 C33 H33 119.1 . . ?
C32 C33 C34 121.8(5) . . ?
C34 C33 H33 119.1 . . ?
C33 C34 H34 119.8 . . ?
C35 C34 C33 120.4(5) . . ?
C35 C34 H34 119.8 . . ?
C34 C35 H35 120.1 . . ?
C34 C35 C36 119.9(5) . . ?
C36 C35 H35 120.1 . . ?
C31 C36 C37 107.1(4) . . ?
C35 C36 C31 118.3(5) . . ?
C35 C36 C37 134.4(4) . . ?
C38 C37 C36 132.9(5) . . ?
C42 C37 C36 107.2(4) . . ?
C42 C37 C38 119.9(5) . . ?
C37 C38 H38 121.0 . . ?
C39 C38 C37 118.0(5) . . ?
C39 C38 H38 121.0 . . ?
C38 C39 H39 119.6 . . ?
C38 C39 C40 120.8(5) . . ?
C40 C39 H39 119.6 . . ?
C39 C40 H40 119.1 . . ?
C41 C40 C39 121.9(5) . . ?
C41 C40 H40 119.1 . . ?
C40 C41 H41 121.2 . . ?
C40 C41 C42 117.7(5) . . ?
C42 C41 H41 121.2 . . ?
N6 C42 C37 108.4(4) . . ?
C41 C42 N6 129.8(5) . . ?
C41 C42 C37 121.8(5) . . ?

loop_
_geom_bond_atom_site_label_1
_geom_bond_atom_site_label_2
_geom_bond_distance
_geom_bond_site_symmetry_2
_geom_bond_publ_flag
Cl1 P1 2.021(2) . ?
Cl2 P2 2.0237(17) . ?
Cl3 P3 1.9900(18) . ?
P1 O1 1.559(3) . ?
P1 N1 1.593(4) . ?
P1 N3 1.589(4) . ?
P2 O2 1.551(3) . ?
P2 N1 1.567(4) . ?
P2 N2 1.579(4) . ?
P3 O3 1.557(3) . ?
P3 N2 1.574(4) . ?
P3 N3 1.592(4) . ?
O1 C1 1.465(6) . ?
O2 C15 1.444(5) . ?
O3 C29 1.460(5) . ?
N4 C2 1.452(6) . ?
N4 C3 1.391(6) . ?
N4 C14 1.378(6) . ?
N5 C16 1.451(5) . ?
N5 C17 1.402(6) . ?
N5 C28 1.389(5) . ?
N6 C30 1.448(6) . ?
N6 C31 1.389(6) . ?
N6 C42 1.393(6) . ?
C1 H1A 0.9900 . ?
C1 H1B 0.9900 . ?
C1 C2 1.492(7) . ?
C2 H2A 0.9900 . ?
C2 H2B 0.9900 . ?
C3 C4 1.374(7) . ?
C3 C8 1.399(6) . ?
C4 H4 0.9500 . ?
C4 C5 1.374(7) . ?
C5 H5 0.9500 . ?
C5 C6 1.381(8) . ?
C6 H6 0.9500 . ?
C6 C7 1.380(8) . ?
C7 H7 0.9500 . ?
C7 C8 1.422(7) . ?
C8 C9 1.445(7) . ?
C9 C10 1.399(7) . ?
C9 C14 1.403(7) . ?
C10 H10 0.9500 . ?
C10 C11 1.397(9) . ?
C11 H11 0.9500 . ?
C11 C12 1.394(9) . ?
C12 H12 0.9500 . ?
C12 C13 1.377(9) . ?
C13 H13 0.9500 . ?
C13 C14 1.391(7) . ?
C15 H15A 0.9900 . ?
C15 H15B 0.9900 . ?
C15 C16 1.498(6) . ?
C16 H16A 0.9900 . ?
C16 H16B 0.9900 . ?
C17 C18 1.392(6) . ?
C17 C22 1.409(6) . ?
C18 H18 0.9500 . ?
C18 C19 1.386(7) . ?
C19 H19 0.9500 . ?
C19 C20 1.382(7) . ?
C20 H20 0.9500 . ?
C20 C21 1.382(7) . ?
C21 H21 0.9500 . ?
C21 C22 1.398(6) . ?
C22 C23 1.464(7) . ?
C23 C24 1.385(6) . ?
C23 C28 1.405(6) . ?
C24 H24 0.9500 . ?
C24 C25 1.385(7) . ?
C25 H25 0.9500 . ?
C25 C26 1.390(7) . ?
C26 H26 0.9500 . ?
C26 C27 1.370(6) . ?
C27 H27 0.9500 . ?
C27 C28 1.387(6) . ?
C29 H29A 0.9900 . ?
C29 H29B 0.9900 . ?
C29 C30 1.491(6) . ?
C30 H30A 0.9900 . ?
C30 H30B 0.9900 . ?
C31 C32 1.394(7) . ?
C31 C36 1.410(6) . ?
C32 H32 0.9500 . ?
C32 C33 1.367(7) . ?
C33 H33 0.9500 . ?
C33 C34 1.390(7) . ?
C34 H34 0.9500 . ?
C34 C35 1.370(7) . ?
C35 H35 0.9500 . ?
C35 C36 1.405(6) . ?
C36 C37 1.438(6) . ?
C37 C38 1.399(6) . ?
C37 C42 1.398(6) . ?
C38 H38 0.9500 . ?
C38 C39 1.385(7) . ?
C39 H39 0.9500 . ?
C39 C40 1.399(7) . ?
C40 H40 0.9500 . ?
C40 C41 1.361(7) . ?
C41 H41 0.9500 . ?
C41 C42 1.390(7) . ?

loop_
_geom_torsion_atom_site_label_1
_geom_torsion_atom_site_label_2
_geom_torsion_atom_site_label_3
_geom_torsion_atom_site_label_4
_geom_torsion
_geom_torsion_site_symmetry_1
_geom_torsion_site_symmetry_2
_geom_torsion_site_symmetry_3
_geom_torsion_site_symmetry_4
_geom_torsion_publ_flag
Cl1 P1 O1 C1 -64.4(4) . . . . ?
Cl1 P1 N1 P2 -96.1(3) . . . . ?
Cl1 P1 N3 P3 92.8(3) . . . . ?
Cl2 P2 O2 C15 63.0(3) . . . . ?
Cl2 P2 N1 P1 108.5(2) . . . . ?
Cl2 P2 N2 P3 -121.2(2) . . . . ?
Cl3 P3 O3 C29 175.9(3) . . . . ?
Cl3 P3 N2 P2 124.0(2) . . . . ?
Cl3 P3 N3 P1 -107.0(2) . . . . ?
P1 O1 C1 C2 -126.9(4) . . . . ?
P2 O2 C15 C16 150.3(3) . . . . ?
P3 O3 C29 C30 175.9(3) . . . . ?
O1 P1 N1 P2 151.3(2) . . . . ?
O1 P1 N3 P3 -155.4(3) . . . . ?
O1 C1 C2 N4 -73.9(5) . . . . ?
O2 P2 N1 P1 -138.5(2) . . . . ?
O2 P2 N2 P3 128.0(3) . . . . ?
O2 C15 C16 N5 -67.1(5) . . . . ?
O3 P3 N2 P2 -129.1(3) . . . . ?
O3 P3 N3 P1 146.1(2) . . . . ?
O3 C29 C30 N6 -67.0(5) . . . . ?
N1 P1 O1 C1 51.6(4) . . . . ?
N1 P1 N3 P3 -31.8(4) . . . . ?
N1 P2 O2 C15 -51.8(4) . . . . ?
N1 P2 N2 P3 0.0(4) . . . . ?
N2 P2 O2 C15 176.5(3) . . . . ?
N2 P2 N1 P1 -13.2(4) . . . . ?
N2 P3 O3 C29 62.1(4) . . . . ?
N2 P3 N3 P1 18.7(4) . . . . ?
N3 P1 O1 C1 179.6(4) . . . . ?
N3 P1 N1 P2 28.9(4) . . . . ?
N3 P3 O3 C29 -68.7(4) . . . . ?
N3 P3 N2 P2 -2.7(4) . . . . ?
N4 C3 C4 C5 179.0(5) . . . . ?
N4 C3 C8 C7 -178.7(4) . . . . ?
N4 C3 C8 C9 0.2(5) . . . . ?
N5 C17 C18 C19 -179.6(5) . . . . ?
N5 C17 C22 C21 -180.0(4) . . . . ?
N5 C17 C22 C23 0.4(5) . . . . ?
N6 C31 C32 C33 -178.1(5) . . . . ?
N6 C31 C36 C35 177.1(4) . . . . ?
N6 C31 C36 C37 0.4(5) . . . . ?
C2 N4 C3 C4 -6.9(8) . . . . ?
C2 N4 C3 C8 172.6(4) . . . . ?
C2 N4 C14 C9 -172.8(5) . . . . ?
C2 N4 C14 C13 6.9(9) . . . . ?
C3 N4 C2 C1 -77.6(6) . . . . ?
C3 N4 C14 C9 -0.8(5) . . . . ?
C3 N4 C14 C13 178.9(5) . . . . ?
C3 C4 C5 C6 -0.6(8) . . . . ?
C3 C8 C9 C10 -177.3(5) . . . . ?
C3 C8 C9 C14 -0.7(5) . . . . ?
C4 C3 C8 C7 0.9(7) . . . . ?
C4 C3 C8 C9 179.8(5) . . . . ?
C4 C5 C6 C7 1.3(9) . . . . ?
C5 C6 C7 C8 -0.8(8) . . . . ?
C6 C7 C8 C3 -0.3(7) . . . . ?
C6 C7 C8 C9 -178.7(5) . . . . ?
C7 C8 C9 C10 1.3(10) . . . . ?
C7 C8 C9 C14 177.9(5) . . . . ?
C8 C3 C4 C5 -0.5(8) . . . . ?
C8 C9 C10 C11 178.4(5) . . . . ?
C8 C9 C14 N4 0.9(5) . . . . ?
C8 C9 C14 C13 -178.8(5) . . . . ?
C9 C10 C11 C12 -1.2(8) . . . . ?
C10 C9 C14 N4 178.1(4) . . . . ?
C10 C9 C14 C13 -1.7(8) . . . . ?
C10 C11 C12 C13 -0.3(9) . . . . ?
C11 C12 C13 C14 0.7(9) . . . . ?
C12 C13 C14 N4 -179.5(5) . . . . ?
C12 C13 C14 C9 0.2(8) . . . . ?
C14 N4 C2 C1 93.2(6) . . . . ?
C14 N4 C3 C4 -179.2(5) . . . . ?
C14 N4 C3 C8 0.4(5) . . . . ?
C14 C9 C10 C11 2.1(8) . . . . ?
C16 N5 C17 C18 0.7(7) . . . . ?
C16 N5 C17 C22 -178.2(4) . . . . ?
C16 N5 C28 C23 177.5(4) . . . . ?
C16 N5 C28 C27 -0.7(7) . . . . ?
C17 N5 C16 C15 -78.5(5) . . . . ?
C17 N5 C28 C23 -0.9(5) . . . . ?
C17 N5 C28 C27 -179.1(5) . . . . ?
C17 C18 C19 C20 -0.6(7) . . . . ?
C17 C22 C23 C24 176.5(5) . . . . ?
C17 C22 C23 C28 -0.9(5) . . . . ?
C18 C17 C22 C21 1.0(7) . . . . ?
C18 C17 C22 C23 -178.6(4) . . . . ?
C18 C19 C20 C21 1.7(8) . . . . ?
C19 C20 C21 C22 -1.4(8) . . . . ?
C20 C21 C22 C17 0.1(7) . . . . ?
C20 C21 C22 C23 179.6(5) . . . . ?
C21 C22 C23 C24 -3.1(9) . . . . ?
C21 C22 C23 C28 179.5(5) . . . . ?
C22 C17 C18 C19 -0.8(7) . . . . ?
C22 C23 C24 C25 -178.0(5) . . . . ?
C22 C23 C28 N5 1.1(5) . . . . ?
C22 C23 C28 C27 179.5(4) . . . . ?
C23 C24 C25 C26 -0.9(7) . . . . ?
C24 C23 C28 N5 -176.7(4) . . . . ?
C24 C23 C28 C27 1.7(7) . . . . ?
C24 C25 C26 C27 1.7(8) . . . . ?
C25 C26 C27 C28 -0.9(7) . . . . ?
C26 C27 C28 N5 177.2(4) . . . . ?
C26 C27 C28 C23 -0.8(7) . . . . ?
C28 N5 C16 C15 103.3(5) . . . . ?
C28 N5 C17 C18 179.2(5) . . . . ?
C28 N5 C17 C22 0.3(5) . . . . ?
C28 C23 C24 C25 -0.8(7) . . . . ?
C30 N6 C31 C32 -0.6(8) . . . . ?
C30 N6 C31 C36 -179.4(4) . . . . ?
C30 N6 C42 C37 179.1(4) . . . . ?
C30 N6 C42 C41 0.2(8) . . . . ?
C31 N6 C30 C29 -91.7(5) . . . . ?
C31 N6 C42 C37 0.0(5) . . . . ?
C31 N6 C42 C41 -178.9(5) . . . . ?
C31 C32 C33 C34 0.9(7) . . . . ?
C31 C36 C37 C38 179.7(5) . . . . ?
C31 C36 C37 C42 -0.4(5) . . . . ?
C32 C31 C36 C35 -1.8(7) . . . . ?
C32 C31 C36 C37 -178.5(4) . . . . ?
C32 C33 C34 C35 -1.1(8) . . . . ?
C33 C34 C35 C36 -0.2(7) . . . . ?
C34 C35 C36 C31 1.6(7) . . . . ?
C34 C35 C36 C37 177.2(5) . . . . ?
C35 C36 C37 C38 3.8(9) . . . . ?
C35 C36 C37 C42 -176.4(5) . . . . ?
C36 C31 C32 C33 0.5(7) . . . . ?
C36 C37 C38 C39 -179.1(5) . . . . ?
C36 C37 C42 N6 0.3(5) . . . . ?
C36 C37 C42 C41 179.3(4) . . . . ?
C37 C38 C39 C40 -0.3(7) . . . . ?
C38 C37 C42 N6 -179.8(4) . . . . ?
C38 C37 C42 C41 -0.8(7) . . . . ?
C38 C39 C40 C41 -0.8(8) . . . . ?
C39 C40 C41 C42 1.1(7) . . . . ?
C40 C41 C42 N6 178.5(4) . . . . ?
C40 C41 C42 C37 -0.3(7) . . . . ?
C42 N6 C30 C29 89.3(6) . . . . ?
C42 N6 C31 C32 178.5(5) . . . . ?
C42 N6 C31 C36 -0.3(5) . . . . ?
C42 C37 C38 C39 1.1(7) . . . . ?
